data_2009331
loop_
_publ_author_name
'Quiroga, Jairo'
'Cruz, Silvia'
'Insuasty, Braulio'
'Nogueras, Manuel'
'S\'anchez, Adolfo'
'Cobo, Justo'
'Low, John Nicolson'

_publ_section_title
;
 Three 3-aryl-5-cyanopyrazolo[3,4-<i>b</i>]pyridines
;
_journal_issue 12
_journal_name_full 'Acta Crystallographica Section C'
_journal_page_first IUC9900168
_journal_paper_doi 10.1107/S0108270199098273
_journal_volume 55
_journal_year 1999
_chemical_formula_moiety '2C26 H19 Cl N4, C3 H7 N O'
_chemical_formula_sum 'C55 H45 Cl2 N9 O'
_chemical_formula_weight 918.90
_chemical_name_systematic
;4-(4-chlorophenyl)-5-cyano-3-(4-methylphenyl)-6-diphenyl-4,7-dihydro-2H-pyrazolo
[3,4-b]pyridine:dimethylformamide
 (2/1)
;
_space_group_IT_number 2
_symmetry_cell_setting triclinic
_symmetry_space_group_name_Hall '-P 1'
_symmetry_space_group_name_H-M 'P -1'
_cell_angle_alpha 91.747(2)
_cell_angle_beta 106.6376(17)
_cell_angle_gamma 99.610(2)
_cell_formula_units_Z 2
_cell_length_a 12.4124(5)
_cell_length_b 13.8275(4)
_cell_length_c 14.3744(6)
_cell_measurement_reflns_used 25
_cell_measurement_temperature 150.00(10)
_cell_measurement_theta_max 27.30
_cell_measurement_theta_min 1.48
_cell_volume 2322.64(15)
_computing_cell_refinement 'DENZO (Otwinowski & Minor, 1997)'
_computing_data_collection 'KappaCCD server software (Nonius, 1997)'
_computing_data_reduction 'DENZO (Otwinowski & Minor, 1997)'
_computing_molecular_graphics 'ORTEPII (Johnson, 1976) and PLATON (Spek, 1999)'
_computing_publication_material 'SHELXL97  and WordPerfect macro PRPKAPPA (Ferguson, 1999)'
_computing_structure_refinement 'SHELXL97 (Sheldrick, 1997b)'
_computing_structure_solution 'SHELXS97 (Sheldrick, 1997a)'
_diffrn_ambient_temperature 150.00(10)
_diffrn_measured_fraction_theta_full 0.980
_diffrn_measured_fraction_theta_max 0.980
_diffrn_measurement_device_type KappaCCD
_diffrn_measurement_method '\f scans and \w scans with \k offsets'
_diffrn_radiation_monochromator graphite
_diffrn_radiation_source 'fine-focus sealed X-ray tube'
_diffrn_radiation_type 'Mo K\a'
_diffrn_radiation_wavelength 0.71073
_diffrn_reflns_av_R_equivalents 0.112
_diffrn_reflns_av_sigmaI/netI 0.148
_diffrn_reflns_limit_h_max 16
_diffrn_reflns_limit_h_min -16
_diffrn_reflns_limit_k_max 17
_diffrn_reflns_limit_k_min -17
_diffrn_reflns_limit_l_max 18
_diffrn_reflns_limit_l_min -18
_diffrn_reflns_number 36207
_diffrn_reflns_theta_full 27.30
_diffrn_reflns_theta_max 27.30
_diffrn_reflns_theta_min 1.48
_diffrn_standards_decay_% negligible
_exptl_absorpt_coefficient_mu 0.192
_exptl_absorpt_correction_T_max 0.971
_exptl_absorpt_correction_T_min 0.963
_exptl_absorpt_correction_type multi-scan
_exptl_absorpt_process_details '(SORTAV; Blessing, 1995, 1997)'
_exptl_crystal_colour colourless
_exptl_crystal_density_diffrn 1.314
_exptl_crystal_density_method 'not measured'
_exptl_crystal_description block
_exptl_crystal_F_000 960
_exptl_crystal_size_max 0.2
_exptl_crystal_size_mid 0.2
_exptl_crystal_size_min 0.15
_refine_diff_density_max 0.491
_refine_diff_density_min -0.377
_refine_ls_extinction_method none
_refine_ls_goodness_of_fit_ref 0.934
_refine_ls_hydrogen_treatment constr
_refine_ls_matrix_type full
_refine_ls_number_parameters 606
_refine_ls_number_reflns 10310
_refine_ls_number_restraints 0
_refine_ls_restrained_S_all 0.934
_refine_ls_R_factor_all 0.160
_refine_ls_R_factor_gt 0.062
_refine_ls_shift/su_max 0.002
_refine_ls_shift/su_mean 0.000
_refine_ls_structure_factor_coef Fsqd
_refine_ls_weighting_details 'w = 1/[\s^2^(Fo^2^)+(0.0726P)^2^] where P = (Fo^2^+2Fc^2^)/3'
_refine_ls_weighting_scheme calc
_refine_ls_wR_factor_ref 0.162
_reflns_number_gt 4898
_reflns_number_total 10310
_reflns_threshold_expression I>2\s(I)
_cod_data_source_file qb0140.cif
_cod_data_source_block I
_cod_depositor_comments
;
The following automatic conversions were performed:

'_exptl_absorpt_correction_type' value 'Multi-scan' changed to
'multi-scan' according to
/home/saulius/struct/CIF-dictionaries/cif_core.dic dictionary named
'cif_core.dic' version 2.4.1 from 2010-06-29.

Automatic conversion script
Id: cif_fix_values 1715 2011-07-08 13:25:40Z adriana 

The following automatic conversions were performed:

'_refine_ls_weighting_scheme' value 'w =
1/[\s^2^(Fo^2^)+(0.0726P)^2^] where P = (Fo^2^+2Fc^2^)/3' was changed
to 'calc'. New tag '_refine_ls_weighting_details' was created. The
value of the new tag was set to 'w = 1/[\s^2^(Fo^2^)+(0.0726P)^2^]
where P = (Fo^2^+2Fc^2^)/3'.

Automatic conversion script
Id: cif_fix_values 3143 2015-03-26 13:38:13Z robertas 
;
_cod_database_code 2009331
_cod_database_fobs_code 2009331

loop_
_symmetry_equiv_pos_as_xyz
'x, y, z'
'-x, -y, -z'

loop_
_atom_site_label
_atom_site_fract_x
_atom_site_fract_y
_atom_site_fract_z
_atom_site_U_iso_or_equiv
_atom_site_adp_type
_atom_site_calc_flag
_atom_site_refinement_flags
_atom_site_occupancy
_atom_site_disorder_assembly
_atom_site_disorder_group
_atom_site_type_symbol
N11 0.31279(19) 0.46649(15) -0.07395(18) 0.0280(6) Uani d . 1 . . N
N21 0.34303(19) 0.55473(15) -0.02102(18) 0.0287(6) Uani d . 1 . . N
C31 0.4301(2) 0.61564(19) -0.0403(2) 0.0262(7) Uani d . 1 . . C
C311 0.4732(2) 0.71532(19) 0.0082(2) 0.0268(7) Uani d . 1 . . C
C321 0.5823(2) 0.7640(2) 0.0147(2) 0.0316(7) Uani d . 1 . . C
C331 0.6213(3) 0.8595(2) 0.0555(2) 0.0359(8) Uani d . 1 . . C
C341 0.5527(3) 0.9095(2) 0.0936(2) 0.0338(7) Uani d . 1 . . C
C351 0.4443(3) 0.8603(2) 0.0891(2) 0.0349(8) Uani d . 1 . . C
C361 0.4051(3) 0.7650(2) 0.0475(2) 0.0322(7) Uani d . 1 . . C
C371 0.5969(3) 1.0134(2) 0.1392(3) 0.0456(9) Uani d . 1 . . C
C7A1 0.3830(2) 0.47397(19) -0.1286(2) 0.0278(7) Uani d . 1 . . C
C41 0.5465(2) 0.58653(18) -0.1661(2) 0.0275(7) Uani d . 1 . . C
C411 0.5450(2) 0.68439(19) -0.2123(2) 0.0280(7) Uani d . 1 . . C
C421 0.4438(3) 0.7074(2) -0.2688(2) 0.0346(8) Uani d . 1 . . C
C431 0.4414(3) 0.7963(2) -0.3106(2) 0.0390(8) Uani d . 1 . . C
C441 0.5417(3) 0.8627(2) -0.2946(3) 0.0409(9) Uani d . 1 . . C
C451 0.6431(3) 0.8425(2) -0.2390(3) 0.0447(9) Uani d . 1 . . C
C461 0.6446(3) 0.7525(2) -0.1981(3) 0.0375(8) Uani d . 1 . . C
Cl41 0.53772(9) 0.97578(6) -0.34479(8) 0.0637(3) Uani d . 1 . . Cl
C51 0.5276(2) 0.5012(2) -0.2427(2) 0.0296(7) Uani d . 1 . . C
C511 0.6063(3) 0.5127(2) -0.2997(2) 0.0332(8) Uani d . 1 . . C
N521 0.6725(2) 0.52741(19) -0.3417(2) 0.0463(8) Uani d . 1 . . N
C61 0.4477(3) 0.4178(2) -0.2576(2) 0.0299(7) Uani d . 1 . . C
C611 0.4243(2) 0.3383(2) -0.3364(2) 0.0300(7) Uani d . 1 . . C
C621 0.4176(3) 0.3599(2) -0.4316(2) 0.0351(8) Uani d . 1 . . C
C631 0.3888(3) 0.2849(2) -0.5055(3) 0.0423(8) Uani d . 1 . . C
C641 0.3651(3) 0.1881(2) -0.4850(3) 0.0427(9) Uani d . 1 . . C
C651 0.3701(3) 0.1659(2) -0.3912(3) 0.0422(9) Uani d . 1 . . C
C661 0.4006(3) 0.2402(2) -0.3168(2) 0.0377(8) Uani d . 1 . . C
C3A1 0.4588(2) 0.56355(19) -0.1120(2) 0.0266(7) Uani d . 1 . . C
N71 0.3783(2) 0.40074(16) -0.19817(18) 0.0305(6) Uani d . 1 . . N
N12 0.1797(2) 0.51925(15) 0.07986(18) 0.0282(6) Uani d . 1 . . N
N22 0.1445(2) 0.55577(15) 0.15250(18) 0.0295(6) Uani d . 1 . . N
C32 0.0585(2) 0.49352(19) 0.1717(2) 0.0263(7) Uani d . 1 . . C
C312 0.0135(2) 0.51872(18) 0.2515(2) 0.0257(7) Uani d . 1 . . C
C322 0.0825(3) 0.5807(2) 0.3328(2) 0.0310(7) Uani d . 1 . . C
C332 0.0394(3) 0.6072(2) 0.4063(2) 0.0339(8) Uani d . 1 . . C
C342 -0.0738(3) 0.5720(2) 0.4034(2) 0.0310(7) Uani d . 1 . . C
C352 -0.1407(3) 0.5088(2) 0.3235(2) 0.0333(8) Uani d . 1 . . C
C362 -0.0989(2) 0.48183(19) 0.2487(2) 0.0300(7) Uani d . 1 . . C
C372 -0.1206(3) 0.6026(2) 0.4829(2) 0.0425(9) Uani d . 1 . . C
C3A2 0.0344(2) 0.41129(18) 0.1070(2) 0.0251(7) Uani d . 1 . . C
C42 -0.0488(2) 0.31540(18) 0.0912(2) 0.0242(7) Uani d . 1 . . C
C412 -0.0381(2) 0.26407(18) 0.1852(2) 0.0244(7) Uani d . 1 . . C
C422 0.0685(3) 0.2586(2) 0.2464(2) 0.0327(7) Uani d . 1 . . C
C432 0.0807(3) 0.2119(2) 0.3319(2) 0.0400(8) Uani d . 1 . . C
C442 -0.0147(3) 0.1707(2) 0.3559(2) 0.0379(8) Uani d . 1 . . C
C452 -0.1220(3) 0.1747(2) 0.2960(3) 0.0396(8) Uani d . 1 . . C
C462 -0.1334(3) 0.22141(19) 0.2107(2) 0.0321(7) Uani d . 1 . . C
Cl42 0.00113(10) 0.11313(6) 0.46311(7) 0.0646(3) Uani d . 1 . . Cl
C52 -0.0281(2) 0.24955(18) 0.0122(2) 0.0244(7) Uani d . 1 . . C
C512 -0.1041(2) 0.1571(2) -0.0123(2) 0.0277(7) Uani d . 1 . . C
N522 -0.1683(2) 0.08371(18) -0.0277(2) 0.0382(7) Uani d . 1 . . N
C62 0.0518(2) 0.27491(18) -0.0354(2) 0.0252(7) Uani d . 1 . . C
C612 0.0695(2) 0.21027(18) -0.1127(2) 0.0251(7) Uani d . 1 . . C
C622 0.0679(2) 0.11017(19) -0.1040(2) 0.0302(7) Uani d . 1 . . C
C632 0.0832(3) 0.0522(2) -0.1778(2) 0.0360(8) Uani d . 1 . . C
C642 0.1025(3) 0.0926(2) -0.2588(2) 0.0395(8) Uani d . 1 . . C
C652 0.1062(3) 0.1925(2) -0.2675(2) 0.0368(8) Uani d . 1 . . C
C662 0.0894(2) 0.2508(2) -0.1952(2) 0.0308(7) Uani d . 1 . . C
N72 0.12093(19) 0.36584(15) -0.01714(18) 0.0289(6) Uani d . 1 . . N
C7A2 0.1117(2) 0.43158(18) 0.0537(2) 0.0255(7) Uani d . 1 . . C
O1 0.2528(2) 0.74772(17) 0.2201(2) 0.0687(8) Uani d . 1 . . O
C1 0.2233(3) 0.8115(3) 0.2624(3) 0.0577(10) Uani d . 1 . . C
N2 0.2561(2) 0.8325(2) 0.3582(2) 0.0507(8) Uani d . 1 . . N
C3 0.2105(4) 0.9052(4) 0.4003(5) 0.131(3) Uani d . 1 . . C
C4 0.3332(4) 0.7776(4) 0.4202(4) 0.0940(16) Uani d . 1 . . C
H21 0.3101 0.5706 0.0208 0.034 Uiso calc R 1 . . H
H321 0.6303 0.7317 -0.0088 0.038 Uiso calc R 1 . . H
H331 0.6944 0.8910 0.0577 0.043 Uiso calc R 1 . . H
H351 0.3973 0.8921 0.1146 0.042 Uiso calc R 1 . . H
H361 0.3321 0.7334 0.0455 0.039 Uiso calc R 1 . . H
H37A 0.6561 1.0441 0.1132 0.068 Uiso calc R 1 . . H
H37B 0.6272 1.0125 0.2085 0.068 Uiso calc R 1 . . H
H37C 0.5355 1.0499 0.1248 0.068 Uiso calc R 1 . . H
H41 0.6223 0.5898 -0.1194 0.033 Uiso calc R 1 . . H
H421 0.3760 0.6624 -0.2791 0.042 Uiso calc R 1 . . H
H431 0.3728 0.8109 -0.3489 0.047 Uiso calc R 1 . . H
H451 0.7104 0.8881 -0.2284 0.054 Uiso calc R 1 . . H
H461 0.7137 0.7379 -0.1608 0.045 Uiso calc R 1 . . H
H621 0.4325 0.4251 -0.4457 0.042 Uiso calc R 1 . . H
H631 0.3855 0.2998 -0.5688 0.051 Uiso calc R 1 . . H
H641 0.3456 0.1379 -0.5346 0.051 Uiso calc R 1 . . H
H651 0.3530 0.1006 -0.3779 0.051 Uiso calc R 1 . . H
H661 0.4052 0.2246 -0.2534 0.045 Uiso calc R 1 . . H
H71 0.3326 0.3453 -0.2042 0.037 Uiso calc R 1 . . H
H22 0.1738 0.6127 0.1833 0.035 Uiso calc R 1 . . H
H322 0.1586 0.6045 0.3373 0.037 Uiso calc R 1 . . H
H332 0.0869 0.6495 0.4591 0.041 Uiso calc R 1 . . H
H352 -0.2162 0.4835 0.3199 0.040 Uiso calc R 1 . . H
H362 -0.1462 0.4389 0.1964 0.036 Uiso calc R 1 . . H
H37D -0.1440 0.6650 0.4711 0.064 Uiso calc R 1 . . H
H37E -0.0626 0.6081 0.5445 0.064 Uiso calc R 1 . . H
H37F -0.1853 0.5541 0.4840 0.064 Uiso calc R 1 . . H
H42 -0.1266 0.3291 0.0673 0.029 Uiso calc R 1 . . H
H422 0.1334 0.2869 0.2301 0.039 Uiso calc R 1 . . H
H432 0.1531 0.2086 0.3724 0.048 Uiso calc R 1 . . H
H452 -0.1866 0.1463 0.3126 0.048 Uiso calc R 1 . . H
H462 -0.2060 0.2241 0.1702 0.039 Uiso calc R 1 . . H
H622 0.0566 0.0822 -0.0487 0.036 Uiso calc R 1 . . H
H632 0.0803 -0.0150 -0.1724 0.043 Uiso calc R 1 . . H
H642 0.1132 0.0530 -0.3077 0.047 Uiso calc R 1 . . H
H652 0.1200 0.2203 -0.3221 0.044 Uiso calc R 1 . . H
H662 0.0914 0.3178 -0.2015 0.037 Uiso calc R 1 . . H
H72 0.1693 0.3819 -0.0491 0.035 Uiso calc R 1 . . H
H1 0.1739 0.8485 0.2246 0.069 Uiso calc R 1 . . H
H3A 0.1678 0.9396 0.3496 0.196 Uiso calc R 1 . . H
H3B 0.2720 0.9512 0.4441 0.196 Uiso calc R 1 . . H
H3C 0.1611 0.8738 0.4355 0.196 Uiso calc R 1 . . H
H4A 0.3660 0.7407 0.3813 0.141 Uiso calc R 1 . . H
H4B 0.2918 0.7332 0.4535 0.141 Uiso calc R 1 . . H
H4C 0.3929 0.8223 0.4671 0.141 Uiso calc R 1 . . H

loop_
_atom_site_aniso_label
_atom_site_aniso_U_11
_atom_site_aniso_U_22
_atom_site_aniso_U_33
_atom_site_aniso_U_12
_atom_site_aniso_U_13
_atom_site_aniso_U_23
N11 0.0314(15) 0.0279(13) 0.0242(15) 0.0022(11) 0.0092(13) 0.0005(11)
N21 0.0318(14) 0.0292(13) 0.0264(16) 0.0034(11) 0.0123(13) -0.0011(11)
C31 0.0247(16) 0.0281(15) 0.0246(18) 0.0018(13) 0.0068(14) 0.0064(13)
C311 0.0305(17) 0.0265(15) 0.0221(18) 0.0028(13) 0.0071(14) 0.0037(13)
C321 0.0278(18) 0.0361(17) 0.029(2) 0.0032(14) 0.0080(15) -0.0016(14)
C331 0.0325(18) 0.0355(17) 0.035(2) -0.0074(14) 0.0101(16) 0.0002(15)
C341 0.0393(19) 0.0320(16) 0.027(2) 0.0026(14) 0.0075(16) 0.0007(14)
C351 0.0367(19) 0.0334(17) 0.037(2) 0.0069(14) 0.0147(17) -0.0005(14)
C361 0.0280(17) 0.0362(17) 0.031(2) 0.0018(14) 0.0098(16) 0.0017(14)
C371 0.053(2) 0.0333(17) 0.046(2) -0.0018(15) 0.0146(19) -0.0071(16)
C7A1 0.0319(18) 0.0296(16) 0.0240(19) 0.0098(13) 0.0086(15) 0.0067(13)
C41 0.0275(17) 0.0287(15) 0.0272(19) 0.0039(13) 0.0100(15) 0.0032(13)
C411 0.0343(18) 0.0283(15) 0.0264(19) 0.0045(13) 0.0175(16) 0.0024(13)
C421 0.0341(19) 0.0318(16) 0.037(2) 0.0002(14) 0.0124(17) 0.0035(14)
C431 0.043(2) 0.0388(18) 0.040(2) 0.0116(16) 0.0169(18) 0.0096(16)
C441 0.058(2) 0.0267(16) 0.050(2) 0.0115(16) 0.033(2) 0.0051(15)
C451 0.050(2) 0.0313(17) 0.058(3) -0.0049(16) 0.031(2) 0.0027(16)
C461 0.0355(19) 0.0359(17) 0.044(2) 0.0044(15) 0.0172(17) 0.0054(15)
Cl41 0.0933(8) 0.0334(5) 0.0865(9) 0.0203(5) 0.0543(7) 0.0227(5)
C51 0.0339(18) 0.0317(16) 0.028(2) 0.0095(14) 0.0137(16) 0.0088(14)
C511 0.0375(19) 0.0290(16) 0.035(2) 0.0112(14) 0.0104(17) 0.0039(14)
N521 0.0484(19) 0.0501(17) 0.051(2) 0.0153(14) 0.0272(17) 0.0123(15)
C61 0.0363(18) 0.0284(16) 0.028(2) 0.0121(14) 0.0104(16) 0.0061(14)
C611 0.0336(18) 0.0298(16) 0.031(2) 0.0125(13) 0.0131(15) 0.0058(14)
C621 0.042(2) 0.0329(16) 0.033(2) 0.0099(14) 0.0138(17) 0.0034(15)
C631 0.052(2) 0.044(2) 0.032(2) 0.0140(17) 0.0123(18) 0.0025(16)
C641 0.053(2) 0.0384(19) 0.037(2) 0.0117(16) 0.0135(19) -0.0102(16)
C651 0.053(2) 0.0287(17) 0.044(2) 0.0104(15) 0.0112(19) -0.0009(16)
C661 0.050(2) 0.0342(17) 0.035(2) 0.0160(15) 0.0156(18) 0.0067(15)
C3A1 0.0299(17) 0.0261(15) 0.0243(19) 0.0054(13) 0.0081(15) 0.0050(13)
N71 0.0418(16) 0.0231(12) 0.0279(16) 0.0016(11) 0.0151(13) 0.0004(11)
N12 0.0345(15) 0.0236(12) 0.0277(16) 0.0025(11) 0.0129(13) -0.0009(11)
N22 0.0385(15) 0.0218(12) 0.0297(16) 0.0032(11) 0.0145(13) -0.0024(11)
C32 0.0280(17) 0.0227(14) 0.0309(19) 0.0067(13) 0.0114(15) 0.0057(13)
C312 0.0305(18) 0.0202(14) 0.0282(19) 0.0050(13) 0.0111(15) 0.0033(13)
C322 0.0298(17) 0.0336(16) 0.031(2) 0.0042(13) 0.0125(16) 0.0018(14)
C332 0.039(2) 0.0302(16) 0.030(2) 0.0021(14) 0.0100(16) -0.0052(14)
C342 0.0371(19) 0.0272(15) 0.033(2) 0.0079(14) 0.0162(17) 0.0030(14)
C352 0.0301(18) 0.0308(16) 0.043(2) 0.0079(14) 0.0164(17) 0.0075(15)
C362 0.0354(19) 0.0232(14) 0.032(2) 0.0052(13) 0.0106(16) 0.0009(13)
C372 0.055(2) 0.0413(18) 0.039(2) 0.0150(16) 0.0225(19) 0.0032(16)
C3A2 0.0284(17) 0.0213(14) 0.0271(19) 0.0052(12) 0.0098(14) 0.0052(13)
C42 0.0253(16) 0.0241(14) 0.0243(18) 0.0055(12) 0.0086(14) 0.0018(12)
C412 0.0291(17) 0.0187(13) 0.0270(19) 0.0028(12) 0.0121(15) 0.0000(12)
C422 0.0335(19) 0.0352(16) 0.032(2) 0.0053(14) 0.0145(16) 0.0077(14)
C432 0.044(2) 0.0373(17) 0.036(2) 0.0100(15) 0.0067(17) 0.0069(16)
C442 0.060(2) 0.0249(16) 0.028(2) -0.0002(15) 0.0165(19) 0.0061(14)
C452 0.050(2) 0.0310(16) 0.040(2) -0.0065(15) 0.025(2) 0.0009(15)
C462 0.0324(18) 0.0270(15) 0.036(2) -0.0013(13) 0.0123(16) 0.0008(14)
Cl42 0.1069(8) 0.0481(5) 0.0314(6) -0.0044(5) 0.0186(6) 0.0122(4)
C52 0.0259(16) 0.0227(14) 0.0227(18) 0.0014(12) 0.0058(14) 0.0027(12)
C512 0.0314(18) 0.0283(16) 0.0267(19) 0.0084(14) 0.0119(15) 0.0048(13)
N522 0.0399(16) 0.0302(14) 0.045(2) 0.0010(13) 0.0161(15) 0.0019(12)
C62 0.0306(17) 0.0202(14) 0.0234(18) 0.0048(12) 0.0055(15) 0.0026(12)
C612 0.0251(16) 0.0225(14) 0.0254(18) 0.0023(12) 0.0055(14) -0.0003(12)
C622 0.0349(18) 0.0266(15) 0.032(2) 0.0048(13) 0.0138(16) 0.0064(14)
C632 0.044(2) 0.0240(15) 0.039(2) 0.0076(14) 0.0107(17) -0.0007(14)
C642 0.053(2) 0.0346(18) 0.033(2) 0.0082(15) 0.0160(18) -0.0036(15)
C652 0.047(2) 0.0358(17) 0.029(2) 0.0062(15) 0.0152(17) 0.0016(15)
C662 0.0371(18) 0.0247(15) 0.029(2) 0.0039(13) 0.0092(16) 0.0019(13)
N72 0.0340(15) 0.0244(12) 0.0300(16) -0.0019(11) 0.0162(13) -0.0005(11)
C7A2 0.0310(17) 0.0190(14) 0.0265(19) 0.0041(12) 0.0090(15) 0.0019(12)
O1 0.088(2) 0.0402(14) 0.077(2) -0.0195(13) 0.0438(19) -0.0199(14)
C1 0.056(3) 0.048(2) 0.053(3) -0.0123(19) 0.003(2) 0.006(2)
N2 0.0447(18) 0.0542(18) 0.047(2) -0.0060(14) 0.0138(17) -0.0143(16)
C3 0.086(4) 0.111(4) 0.200(7) -0.023(3) 0.082(5) -0.078(4)
C4 0.063(3) 0.125(4) 0.068(4) -0.016(3) -0.005(3) 0.027(3)

loop_
_atom_type_symbol
_atom_type_description
_atom_type_scat_dispersion_real
_atom_type_scat_dispersion_imag
_atom_type_scat_source
C C 0.0033 0.0016 'International Tables Vol C Tables 4.2.6.8 and 6.1.1.4'
H H 0.0000 0.0000 'International Tables Vol C Tables 4.2.6.8 and 6.1.1.4'
Cl Cl 0.1484 0.1585 'International Tables Vol C Tables 4.2.6.8 and 6.1.1.4'
N N 0.0061 0.0033 'International Tables Vol C Tables 4.2.6.8 and 6.1.1.4'
O O 0.0106 0.0060 'International Tables Vol C Tables 4.2.6.8 and 6.1.1.4'

loop_
_geom_angle_atom_site_label_1
_geom_angle_atom_site_label_2
_geom_angle_atom_site_label_3
_geom_angle
_geom_angle_publ_flag
C7A1 N11 N21 103.1(2) no
N11 N21 C31 113.6(2) no
N21 C31 C3A1 105.7(2) no
N21 C31 C311 121.6(2) no
C3A1 C31 C311 132.7(2) no
C321 C311 C361 117.7(3) no
C321 C311 C31 121.0(2) no
C361 C311 C31 121.3(3) no
C331 C321 C311 121.3(3) no
C321 C331 C341 121.0(3) no
C351 C341 C331 118.0(3) no
C351 C341 C371 121.6(3) no
C331 C341 C371 120.4(3) no
C361 C351 C341 121.0(3) no
C351 C361 C311 121.0(3) no
N11 C7A1 N71 122.8(2) no
N11 C7A1 C3A1 113.8(3) no
N71 C7A1 C3A1 123.3(3) no
C3A1 C41 C411 113.6(2) no
C3A1 C41 C51 108.4(2) no
C411 C41 C51 111.1(2) no
C421 C411 C461 118.3(3) no
C421 C411 C41 120.7(3) no
C461 C411 C41 121.0(3) no
C411 C421 C431 121.1(3) no
C441 C431 C421 119.2(3) no
C451 C441 C431 121.2(3) no
C451 C441 Cl41 119.8(3) no
C431 C441 Cl41 119.0(3) no
C441 C451 C461 119.1(3) no
C411 C461 C451 121.1(3) no
C61 C51 C511 119.6(3) no
C61 C51 C41 125.8(3) no
C511 C51 C41 114.5(2) no
N521 C511 C51 175.7(3) no
C51 C61 N71 120.8(3) no
C51 C61 C611 125.6(3) no
N71 C61 C611 113.6(2) no
C621 C611 C661 118.9(3) no
C621 C611 C61 121.2(2) no
C661 C611 C61 119.7(3) no
C631 C621 C611 120.5(3) no
C641 C631 C621 119.9(3) no
C651 C641 C631 120.2(3) no
C641 C651 C661 120.2(3) no
C651 C661 C611 120.3(3) no
C7A1 C3A1 C31 103.8(2) no
C7A1 C3A1 C41 122.2(3) no
C31 C3A1 C41 134.0(2) no
C61 N71 C7A1 119.1(2) no
C7A2 N12 N22 102.9(2) no
C32 N22 N12 113.2(2) no
N22 C32 C3A2 106.2(2) no
N22 C32 C312 120.8(3) no
C3A2 C32 C312 133.0(3) no
C362 C312 C322 117.9(3) no
C362 C312 C32 121.2(3) no
C322 C312 C32 120.9(3) no
C332 C322 C312 121.1(3) no
C322 C332 C342 121.4(3) no
C352 C342 C332 116.9(3) no
C352 C342 C372 121.9(3) no
C332 C342 C372 121.1(3) no
C362 C352 C342 122.3(3) no
C352 C362 C312 120.3(3) no
C32 C3A2 C7A2 104.2(2) no
C32 C3A2 C42 133.3(3) no
C7A2 C3A2 C42 122.5(2) no
C3A2 C42 C412 112.0(2) no
C3A2 C42 C52 108.3(2) no
C412 C42 C52 111.1(2) no
C422 C412 C462 118.4(3) no
C422 C412 C42 120.0(2) no
C462 C412 C42 121.6(3) no
C412 C422 C432 121.2(3) no
C442 C432 C422 119.3(3) no
C432 C442 C452 120.6(3) no
C432 C442 Cl42 119.1(3) no
C452 C442 Cl42 120.3(2) no
C442 C452 C462 119.6(3) no
C412 C462 C452 120.8(3) no
C62 C52 C512 120.4(3) no
C62 C52 C42 125.4(2) no
C512 C52 C42 114.2(2) no
N522 C512 C52 175.8(3) no
C52 C62 N72 121.3(2) no
C52 C62 C612 124.4(2) no
N72 C62 C612 114.3(2) no
C622 C612 C662 118.9(3) no
C622 C612 C62 121.5(2) no
C662 C612 C62 119.6(2) no
C632 C622 C612 119.9(3) no
C642 C632 C622 120.8(3) no
C632 C642 C652 119.8(3) no
C662 C652 C642 119.9(3) no
C652 C662 C612 120.6(3) no
C62 N72 C7A2 118.9(2) no
N12 C7A2 N72 122.8(2) no
N12 C7A2 C3A2 113.5(2) no
N72 C7A2 C3A2 123.7(2) no
O1 C1 N2 125.2(4) no
C1 N2 C3 120.3(4) no
C1 N2 C4 119.5(3) no
C3 N2 C4 120.0(4) no

loop_
_geom_bond_atom_site_label_1
_geom_bond_atom_site_label_2
_geom_bond_site_symmetry_2
_geom_bond_distance
_geom_bond_publ_flag
N11 C7A1 . 1.324(3) no
N11 N21 . 1.355(3) no
N21 C31 . 1.355(3) no
C31 C3A1 . 1.399(4) no
C31 C311 . 1.468(4) no
C311 C321 . 1.384(4) no
C311 C361 . 1.397(4) no
C321 C331 . 1.377(4) no
C331 C341 . 1.393(4) no
C341 C351 . 1.386(4) no
C341 C371 . 1.506(4) no
C351 C361 . 1.379(4) no
C7A1 N71 . 1.384(4) no
C7A1 C3A1 . 1.393(4) no
C41 C3A1 . 1.508(4) no
C41 C411 . 1.526(3) no
C41 C51 . 1.530(4) no
C411 C421 . 1.380(4) no
C411 C461 . 1.383(4) no
C421 C431 . 1.386(4) no
C431 C441 . 1.374(4) no
C441 C451 . 1.363(5) no
C441 Cl41 . 1.744(3) no
C451 C461 . 1.393(4) no
C51 C61 . 1.358(4) no
C51 C511 . 1.437(4) no
C511 N521 . 1.148(3) no
C61 N71 . 1.375(3) no
C61 C611 . 1.485(4) no
C611 C621 . 1.391(4) no
C611 C661 . 1.395(4) no
C621 C631 . 1.387(4) no
C631 C641 . 1.381(4) no
C641 C651 . 1.378(5) no
C651 C661 . 1.384(4) no
N12 C7A2 . 1.332(3) no
N12 N22 . 1.356(3) no
N22 C32 . 1.353(3) no
C32 C3A2 . 1.382(4) no
C32 C312 . 1.469(4) no
C312 C362 . 1.392(4) no
C312 C322 . 1.398(4) no
C322 C332 . 1.380(4) no
C332 C342 . 1.397(4) no
C342 C352 . 1.387(4) no
C342 C372 . 1.502(4) no
C352 C362 . 1.386(4) no
C3A2 C7A2 . 1.389(4) no
C3A2 C42 . 1.505(4) no
C42 C412 . 1.527(4) no
C42 C52 . 1.539(4) no
C412 C422 . 1.379(4) no
C412 C462 . 1.382(4) no
C422 C432 . 1.388(4) no
C432 C442 . 1.366(4) no
C442 C452 . 1.375(5) no
C442 Cl42 . 1.732(3) no
C452 C462 . 1.385(4) no
C52 C62 . 1.365(4) no
C52 C512 . 1.424(4) no
C512 N522 . 1.153(3) no
C62 N72 . 1.370(3) no
C62 C612 . 1.491(4) no
C612 C622 . 1.391(3) no
C612 C662 . 1.394(4) no
C622 C632 . 1.386(4) no
C632 C642 . 1.371(4) no
C642 C652 . 1.386(4) no
C652 C662 . 1.380(4) no
N72 C7A2 . 1.387(3) no
O1 C1 . 1.218(4) no
C1 N2 . 1.327(5) no
N2 C3 . 1.431(5) no
N2 C4 . 1.442(5) no

loop_
_geom_hbond_atom_site_label_D
_geom_hbond_atom_site_label_H
_geom_hbond_atom_site_label_A
_geom_hbond_distance_DH
_geom_hbond_distance_HA
_geom_hbond_distance_DA
_geom_hbond_angle_DHA
_geom_hbond_publ_flag
N21 H21 N12 0.88 2.05 2.801(4) 142 n
N22 H22 O1 0.88 1.92 2.775(3) 164 n
N72 H72 N11 0.88 2.07 2.889(3) 155 n

loop_
_geom_torsion_atom_site_label_1
_geom_torsion_atom_site_label_2
_geom_torsion_atom_site_label_3
_geom_torsion_atom_site_label_4
_geom_torsion
_geom_torsion_publ_flag
C7A1 N11 N21 C31 -0.7(3) no
N11 N21 C31 C3A1 0.4(3) no
N11 N21 C31 C311 178.6(2) no
N21 C31 C311 C321 157.9(3) no
C3A1 C31 C311 C321 -24.4(5) no
N21 C31 C311 C361 -23.5(4) no
C3A1 C31 C311 C361 154.3(3) no
C361 C311 C321 C331 -2.2(4) no
C31 C311 C321 C331 176.5(3) no
C311 C321 C331 C341 1.4(5) no
C321 C331 C341 C351 0.0(5) no
C321 C331 C341 C371 179.2(3) no
C331 C341 C351 C361 -0.6(5) no
C371 C341 C351 C361 -179.7(3) no
C341 C351 C361 C311 -0.3(5) no
C321 C311 C361 C351 1.6(4) no
C31 C311 C361 C351 -177.1(3) no
N21 N11 C7A1 N71 -176.9(2) no
N21 N11 C7A1 C3A1 0.8(3) no
C3A1 C41 C411 C421 -49.6(4) no
C51 C41 C411 C421 72.9(3) no
C3A1 C41 C411 C461 130.0(3) no
C51 C41 C411 C461 -107.5(3) no
C461 C411 C421 C431 0.0(4) no
C41 C411 C421 C431 179.6(3) no
C411 C421 C431 C441 -0.5(5) no
C421 C431 C441 C451 0.3(5) no
C421 C431 C441 Cl41 -178.4(2) no
C431 C441 C451 C461 0.3(5) no
Cl41 C441 C451 C461 179.0(2) no
C421 C411 C461 C451 0.6(5) no
C41 C411 C461 C451 -179.0(3) no
C441 C451 C461 C411 -0.8(5) no
C3A1 C41 C51 C61 -1.7(4) no
C411 C41 C51 C61 -127.2(3) no
C3A1 C41 C51 C511 -179.5(2) no
C411 C41 C51 C511 55.0(3) no
C61 C51 C511 N521 -176(4) no
C41 C51 C511 N521 2(4) no
C511 C51 C61 N71 173.9(2) no
C41 C51 C61 N71 -3.7(5) no
C511 C51 C61 C611 -6.9(5) no
C41 C51 C61 C611 175.5(3) no
C51 C61 C611 C621 -44.1(4) no
N71 C61 C611 C621 135.2(3) no
C51 C61 C611 C661 140.6(3) no
N71 C61 C611 C661 -40.1(4) no
C661 C611 C621 C631 -0.6(4) no
C61 C611 C621 C631 -176.0(3) no
C611 C621 C631 C641 0.9(5) no
C621 C631 C641 C651 -0.1(5) no
C631 C641 C651 C661 -0.9(5) no
C641 C651 C661 C611 1.2(5) no
C621 C611 C661 C651 -0.4(4) no
C61 C611 C661 C651 175.0(3) no
N11 C7A1 C3A1 C31 -0.6(3) no
N71 C7A1 C3A1 C31 177.1(3) no
N11 C7A1 C3A1 C41 179.5(2) no
N71 C7A1 C3A1 C41 -2.8(4) no
N21 C31 C3A1 C7A1 0.2(3) no
C311 C31 C3A1 C7A1 -177.9(3) no
N21 C31 C3A1 C41 180.0(3) no
C311 C31 C3A1 C41 2.0(6) no
C411 C41 C3A1 C7A1 128.8(3) no
C51 C41 C3A1 C7A1 4.8(4) no
C411 C41 C3A1 C31 -51.1(4) no
C51 C41 C3A1 C31 -175.0(3) no
C51 C61 N71 C7A1 6.2(4) no
C611 C61 N71 C7A1 -173.1(2) no
N11 C7A1 N71 C61 174.4(3) no
C3A1 C7A1 N71 C61 -3.1(4) no
C7A2 N12 N22 C32 0.4(3) no
N12 N22 C32 C3A2 -0.8(3) no
N12 N22 C32 C312 176.9(2) no
N22 C32 C312 C362 152.4(3) no
C3A2 C32 C312 C362 -30.6(5) no
N22 C32 C312 C322 -27.6(4) no
C3A2 C32 C312 C322 149.4(3) no
C362 C312 C322 C332 -2.2(4) no
C32 C312 C322 C332 177.8(2) no
C312 C322 C332 C342 1.1(4) no
C322 C332 C342 C352 0.4(4) no
C322 C332 C342 C372 -179.0(3) no
C332 C342 C352 C362 -0.8(4) no
C372 C342 C352 C362 178.6(3) no
C342 C352 C362 C312 -0.4(4) no
C322 C312 C362 C352 1.8(4) no
C32 C312 C362 C352 -178.2(2) no
N22 C32 C3A2 C7A2 0.8(3) no
C312 C32 C3A2 C7A2 -176.5(3) no
N22 C32 C3A2 C42 178.4(3) no
C312 C32 C3A2 C42 1.1(6) no
C32 C3A2 C42 C412 -52.7(4) no
C7A2 C3A2 C42 C412 124.5(3) no
C32 C3A2 C42 C52 -175.6(3) no
C7A2 C3A2 C42 C52 1.7(4) no
C3A2 C42 C412 C422 -44.2(3) no
C52 C42 C412 C422 77.1(3) no
C3A2 C42 C412 C462 136.4(3) no
C52 C42 C412 C462 -102.3(3) no
C462 C412 C422 C432 -0.2(4) no
C42 C412 C422 C432 -179.6(3) no
C412 C422 C432 C442 -0.2(5) no
C422 C432 C442 C452 0.4(5) no
C422 C432 C442 Cl42 -179.5(2) no
C432 C442 C452 C462 -0.3(5) no
Cl42 C442 C452 C462 179.6(2) no
C422 C412 C462 C452 0.3(4) no
C42 C412 C462 C452 179.7(3) no
C442 C452 C462 C412 -0.1(4) no
C3A2 C42 C52 C62 -0.4(4) no
C412 C42 C52 C62 -123.9(3) no
C3A2 C42 C52 C512 -178.0(2) no
C412 C42 C52 C512 58.5(3) no
C62 C52 C512 N522 177(4) no
C42 C52 C512 N522 -5(4) no
C512 C52 C62 N72 175.9(3) no
C42 C52 C62 N72 -1.5(4) no
C512 C52 C62 C612 -1.8(4) no
C42 C52 C62 C612 -179.2(3) no
C52 C62 C612 C622 -42.1(4) no
N72 C62 C612 C622 140.1(3) no
C52 C62 C612 C662 138.7(3) no
N72 C62 C612 C662 -39.2(4) no
C662 C612 C622 C632 -1.6(4) no
C62 C612 C622 C632 179.2(3) no
C612 C622 C632 C642 1.5(5) no
C622 C632 C642 C652 -0.4(5) no
C632 C642 C652 C662 -0.6(5) no
C642 C652 C662 C612 0.5(5) no
C622 C612 C662 C652 0.6(4) no
C62 C612 C662 C652 179.8(3) no
C52 C62 N72 C7A2 2.3(4) no
C612 C62 N72 C7A2 -179.8(2) no
N22 N12 C7A2 N72 -177.4(2) no
N22 N12 C7A2 C3A2 0.1(3) no
C62 N72 C7A2 N12 176.2(3) no
C62 N72 C7A2 C3A2 -1.1(4) no
C32 C3A2 C7A2 N12 -0.6(3) no
C42 C3A2 C7A2 N12 -178.5(3) no
C32 C3A2 C7A2 N72 176.9(3) no
C42 C3A2 C7A2 N72 -1.0(4) no
O1 C1 N2 C3 -176.2(4) no
O1 C1 N2 C4 0.3(5) no
